data_2300743
loop_
_publ_author_name
'Estrada, Fl\'avia Regina'
'Moreno-Gobbi, Ariel'
'Damjanovic, Dragan'
'Garcia, Ducinei'

_publ_section_title
;
 Polar orientation and extension in a novel crystallographic model for
 PbTiO3-based perovskites explaining the experimental ferroelectric
 thermal anomalies
;
_journal_issue 3
_journal_name_full 'Journal of Applied Crystallography'
_journal_page_first 808
_journal_page_last 817
_journal_paper_doi 10.1107/S1600576724003686
_journal_volume 57
_journal_year 2024
_chemical_formula_analytical 'Ca0.45 O3 Pb0.55 Ti'
_chemical_formula_moiety 'O12 Pb2.20 Ti4, 1.8(Ca)'
_chemical_formula_sum 'Ca0.45 O3 Pb0.55 Ti'
_chemical_formula_weight 227.89
_chemical_name_common Perovskite
_chemical_name_systematic 'Lead Calcium Titanate'
_space_group_IT_number 33
_space_group_name_Hall 'P 2c -2n'
_space_group_name_H-M_alt 'P n a 21'
_symmetry_cell_setting orthorhombic
_symmetry_space_group_name_Hall 'P 2c -2n'
_symmetry_space_group_name_H-M 'P n a 21'
_audit_creation_date 2023-09-08T09:25
_audit_creation_method 'created in GSAS-II'
_audit_update_record '2023-09-08T09:25  Initial software-generated CIF'
_cell_angle_alpha 90
_cell_angle_beta 90
_cell_angle_gamma 90
_cell_formula_units_Z 4
_cell_length_a 7.777666(14)
_cell_length_b 5.518537(14)
_cell_length_c 5.527827(17)
_cell_measurement_temperature 300
_cell_volume 237.2617(10)
_computing_molecular_graphics 'EXPO (Altomre et al. 2018)'
_computing_publication_material 'GSASII (Toby 2013)'
_computing_structure_refinement 'GSAS-II (Toby & Von Dreele, J. Appl. Cryst. 46, 544-549, 2013)'
_computing_structure_solution 'EXPO (Altomre et al. 2018)'
_diffrn_ambient_pressure 100
_diffrn_ambient_temperature 300
_diffrn_detector_type 'Mythen 24k'
_diffrn_measurement_device_type '3-circle heavy-duty diffractometer from Newport - model N3050-P1'
_diffrn_radiation_monochromator DCM
_diffrn_radiation_polarisn_ratio 0.9000
_diffrn_radiation_probe x-ray
_diffrn_radiation_wavelength 1.03211
_diffrn_source Synchrotron
_exptl_crystal_density_diffrn 6.3799
_pd_calc_method 'Rietveld Refinement'
_pd_meas_2theta_range_inc 0.00400
_pd_meas_2theta_range_max 88.31600
_pd_meas_2theta_range_min 0.00000
_pd_meas_number_of_points 22080
_pd_phase_name 'Pb Ca Ti O3'
_pd_proc_info_datetime 2023-09-08T09:25
_pd_proc_ls_background_function
;
Background function: "chebyschev" function with 15 terms:
    172.19(23), -165.1(12), -121(5), 650(10), 353(26), -1670(22), 
    -7(4)e1, 1179(6), 151(15), -32(20), 6(3), -431(14), 1(4)e1, 
    110(22), -4(4)e1, 
;
_pd_proc_ls_pref_orient_corr 'March-Dollase correction coef. = 1.000 axis = [0, 0, 1]'
_pd_proc_ls_profile_function
;
Finger-Cox-Jephcoat function parameters U, V, W, X, Y, SH/L:
  peak variance(Gauss) = Utan(Th)^2^+Vtan(Th)+W:
  peak HW(Lorentz) = X/cos(Th)+Ytan(Th); SH/L = S/L+H/L
  U, V, W in (centideg)^2^, X & Y in centideg
    5.984, -1.288, 0.119, -0.098, 4.401, 0.026, 

;
_pd_proc_ls_prof_R_factor 0.03863
_pd_proc_ls_prof_wR_expected 0.06219
_pd_proc_ls_prof_wR_factor 0.05438
_refine_ls_goodness_of_fit_all 0.875
_refine_ls_matrix_type full
_refine_ls_number_parameters 34
_refine_ls_R_Fsqd_factor 0.09423
_refine_ls_shift/su_max 10.3649
_refine_ls_wR_factor_obs 0.05438
_reflns_d_resolution_high 0.743
_reflns_d_resolution_low 3.905
_reflns_limit_h_max 10
_reflns_limit_h_min 0
_reflns_limit_k_max 7
_reflns_limit_k_min 0
_reflns_limit_l_max 7
_reflns_limit_l_min 0
_reflns_number_total 337
_cod_data_source_file vb5067sup1.cif
_cod_data_source_block PCT45_Pna21_RT3
_cod_original_cell_volume 237.2617(6)
_cod_database_code 2300743
_refine_ls_r_f_factor 0.07692
_gsas_proc_ls_prof_r_b_factor 0.06353
_gsas_proc_ls_prof_wr_b_factor 0.08723
_gsas_gsasii_version 5573

loop_
_space_group_symop_id
_space_group_symop_operation_xyz
1 x,y,z
2 1/2-x,1/2+y,1/2+z
3 1/2+x,1/2-y,z
4 -x,-y,1/2+z

loop_
_atom_site_label
_atom_site_type_symbol
_atom_site_fract_x
_atom_site_fract_y
_atom_site_fract_z
_atom_site_occupancy
_atom_site_adp_type
_atom_site_U_iso_or_equiv
_atom_site_site_symmetry_multiplicity
Ti1 Ti4+ 0.5026(5) 0.23486(22) 1.0885(5) 1.0000 Uiso 0.0036 4
Ca2 Ca2+ 0.74780(14) -0.25834(8) 1.09703(14) 0.4500 Uiso 0.0093 4
O3 O2- 0.7421(6) 0.2461(9) 1.1465(6) 1.0000 Uiso 0.0031 4
O4 O2- 0.501(4) -0.0225(27) 0.8659(20) 1.0000 Uiso 0.0182 4
O5 O2- 0.4988(25) 0.5086(13) 0.9204(10) 1.0000 Uiso 0.0124 4
Pb6 Pb2+ 0.74780(14) -0.25834(8) 1.09703(14) 0.5500 Uiso 0.0093 4

loop_
_atom_type_symbol
_atom_type_number_in_cell
_atom_type_scat_Cromer_Mann_a1
_atom_type_scat_Cromer_Mann_a2
_atom_type_scat_Cromer_Mann_a3
_atom_type_scat_Cromer_Mann_a4
_atom_type_scat_Cromer_Mann_b1
_atom_type_scat_Cromer_Mann_b2
_atom_type_scat_Cromer_Mann_b3
_atom_type_scat_Cromer_Mann_b4
_atom_type_scat_Cromer_Mann_c
_atom_type_scat_length_neutron
_atom_type_scat_source
_atom_type_scat_dispersion_real
_atom_type_scat_dispersion_imag
_atom_type_scat_dispersion_source
Ca+2 1.8 15.6348 7.9518 8.4372 0.8537 -0.0074 0.6089 10.3116 25.9905 -14.875 0.47 https://subversion.xray.aps.anl.gov/pyGSAS/trunk/atmdata.py 0.223 0.298 https://subversion.xray.aps.anl.gov/pyGSAS/trunk/atmdata.py
O-2 12 3.7694 2.5334 1.9158 1.5509 15.0797 6.3043 40.3445 0.3129 0.2279 0.5805 https://subversion.xray.aps.anl.gov/pyGSAS/trunk/atmdata.py 0.010 0.006 https://subversion.xray.aps.anl.gov/pyGSAS/trunk/atmdata.py
Pb+2 2.2 21.7886 19.5682 19.1406 7.0111 1.3366 0.4884 6.7727 23.8132 12.4734 0.9401 https://subversion.xray.aps.anl.gov/pyGSAS/trunk/atmdata.py -3.146 9.891 https://subversion.xray.aps.anl.gov/pyGSAS/trunk/atmdata.py
Ti+4 4 19.5114 8.2347 2.0134 1.5208 0.1788 6.6702 -0.2926 12.9464 -13.28 -0.337 https://subversion.xray.aps.anl.gov/pyGSAS/trunk/atmdata.py 0.272 0.434 https://subversion.xray.aps.anl.gov/pyGSAS/trunk/atmdata.py

loop_
_geom_angle_atom_site_label_1
_geom_angle_atom_site_label_2
_geom_angle_atom_site_label_3
_geom_angle
_geom_angle_site_symmetry_1
_geom_angle_site_symmetry_2
_geom_angle_site_symmetry_3
_geom_angle_publ_flag
O3 Ti1 O4 98.2(9) 1_555 1_555 1_555 yes
O3 Ti1 O4 84.3(9) 1_555 1_555 4_655 yes
O4 Ti1 O4 93.51(8) 1_555 1_555 4_655 yes
O3 Ti1 O5 94.4(6) 1_555 1_555 1_555 yes
O4 Ti1 O5 107.49(23) 1_555 1_555 1_555 yes
O4 Ti1 O5 158.91(26) 4_655 1_555 1_555 yes
Ti1 O4 Ti1 168.3(7) 1_555 1_555 4_654 yes

loop_
_geom_bond_atom_site_label_1
_geom_bond_atom_site_label_2
_geom_bond_distance
_geom_bond_site_symmetry_1
_geom_bond_site_symmetry_2
_geom_bond_publ_flag
Ti1 O3 1.891(6) 1_555 1_555 yes
Ti1 O3 2.054(6) 1_555 3_455 yes
Ti1 O4 1.879(15) 1_555 1_555 yes
Ti1 O4 1.930(13) 1_555 4_655 yes
Ti1 O5 1.774(6) 1_555 1_555 yes
Ti1 O5 2.317(5) 1_555 4_665 yes
Ca2 O3 2.749(5) 1_555 1_545 yes
Ca2 O3 2.492(4) 1_555 2_644 yes
Ca2 O4 2.647(24) 1_555 1_555 yes
Ca2 O4 2.641(22) 1_555 3_545 yes
Ca2 O5 2.521(15) 1_555 1_545 yes
Ca2 O5 2.582(16) 1_555 3_555 yes
O3 Ti1 1.891(6) 1_555 1_555 yes
O3 Ti1 2.054(6) 1_555 3_555 yes
O3 Ca2 2.749(5) 1_555 1_565 yes
O3 Ca2 2.492(4) 1_555 2_655 yes
O4 Ti1 1.879(15) 1_555 1_555 yes
O4 Ti1 1.930(13) 1_555 4_654 yes
O4 Ca2 2.647(24) 1_555 1_555 yes
O4 Ca2 2.641(22) 1_555 3_445 yes
O5 Ti1 1.774(6) 1_555 1_555 yes
O5 Ti1 2.317(5) 1_555 4_664 yes
O5 Ca2 2.521(15) 1_555 1_565 yes
O5 Ca2 2.582(16) 1_555 3_455 yes
Pb6 O3 2.492(3) 1_555 2_644 yes
Pb6 O5 2.521(15) 1_555 1_545 yes
Pb6 O5 2.582(15) 1_555 3_555 yes
